data_1511956
loop_
_publ_author_name
'Davies, Stephen G.'
'Figuccia, Aude L. A.'
'Fletcher, Ai M.'
'Roberts, Paul M.'
'Thomson, James E.'

_publ_section_title
;
 Asymmetric Syntheses of (-)-1-Deoxymannojirimycin and
 (+)-1-Deoxyallonojirimycin via a Ring-Expansion Approach.
;
_journal_issue 8
_journal_name_full 'Organic letters'
_journal_page_first 2042
_journal_page_last 2045
_journal_paper_doi 10.1021/ol400735z
_journal_volume 15
_journal_year 2013
_chemical_absolute_configuration ad
_chemical_formula_moiety 'C21 H26 Cl3 N1 O4'
_chemical_formula_sum 'C21 H26 Cl3 N O4'
_chemical_formula_weight 462.80
_space_group_IT_number 4
_symmetry_cell_setting monoclinic
_symmetry_space_group_name_Hall 'P 2yb'
_symmetry_space_group_name_H-M 'P 1 21 1'
_atom_sites_solution_hydrogens difmap
_atom_sites_solution_primary direct
_cell_angle_alpha 90
_cell_angle_beta 90.8174(16)
_cell_angle_gamma 90
_cell_formula_units_Z 2
_cell_length_a 11.1676(4)
_cell_length_b 8.2551(3)
_cell_length_c 12.4524(5)
_cell_measurement_reflns_used 2713
_cell_measurement_temperature 150
_cell_measurement_theta_max 27
_cell_measurement_theta_min 5
_cell_volume 1147.87(7)
_computing_cell_refinement 'DENZO/SCALEPACK (Otwinowski & Minor, 1997)'
_computing_data_collection 'COLLECT (Nonius, 2001).'
_computing_data_reduction 'DENZO/SCALEPACK (Otwinowski & Minor, 1997)'
_computing_molecular_graphics 'CAMERON (Watkin et al., 1996)'
_computing_publication_material 'CRYSTALS (Betteridge et al., 2003)'
_computing_structure_refinement 'CRYSTALS (Betteridge et al., 2003)'
_computing_structure_solution 'SIR92 (Altomare et al., 1994)'
_diffrn_ambient_temperature 150
_diffrn_measured_fraction_theta_full 0.991
_diffrn_measured_fraction_theta_max 0.991
_diffrn_measurement_device Area
_diffrn_measurement_device_type 'Nonius KappaCCD'
_diffrn_measurement_method \w
_diffrn_radiation_monochromator graphite
_diffrn_radiation_type 'Mo K\a'
_diffrn_radiation_wavelength 0.71073
_diffrn_reflns_av_R_equivalents 0.000
_diffrn_reflns_limit_h_max 14
_diffrn_reflns_limit_h_min -14
_diffrn_reflns_limit_k_max 10
_diffrn_reflns_limit_k_min -10
_diffrn_reflns_limit_l_max 16
_diffrn_reflns_limit_l_min -16
_diffrn_reflns_number 5050
_diffrn_reflns_theta_full 27.480
_diffrn_reflns_theta_max 27.480
_diffrn_reflns_theta_min 5.204
_diffrn_standards_number 0
_exptl_absorpt_coefficient_mu 0.425
_exptl_absorpt_correction_T_max 0.91
_exptl_absorpt_correction_T_min 0.90
_exptl_absorpt_correction_type multi-scan
_exptl_absorpt_process_details 'DENZO/SCALEPACK (Otwinowski & Minor, 1997)'
_exptl_crystal_colour colourless
_exptl_crystal_density_diffrn 1.339
_exptl_crystal_density_method 'not measured'
_exptl_crystal_description block
_exptl_crystal_F_000 484
_exptl_crystal_size_max 0.270
_exptl_crystal_size_mid 0.260
_exptl_crystal_size_min 0.230
_refine_diff_density_max 0.42
_refine_diff_density_min -0.39
_refine_ls_abs_structure_details 'Flack (1983), 2261 Friedel-pairs'
_refine_ls_abs_structure_Flack -0.09(12)
_refine_ls_extinction_method None
_refine_ls_goodness_of_fit_ref 1.0257
_refine_ls_hydrogen_treatment constr
_refine_ls_matrix_type full
_refine_ls_number_parameters 263
_refine_ls_number_reflns 2656
_refine_ls_number_restraints 1
_refine_ls_R_factor_all 0.1118
_refine_ls_R_factor_gt 0.0604
_refine_ls_shift/su_max 0.0000987
_refine_ls_shift/su_mean 0.0000103
_refine_ls_structure_factor_coef F
_refine_ls_weighting_details
;
 Method= Modified Sheldrick 
 w=1/[\s^2^(F) + ( 0.01P)^2^ + 0.04P] 
 ,where P=(max(Fo,0) + 2Fc)/3 
;
_refine_ls_weighting_scheme calc
_refine_ls_wR_factor_all 0.0998
_refine_ls_wR_factor_gt 0.0697
_refine_ls_wR_factor_ref 0.0622
_reflns_limit_h_max 14
_reflns_limit_h_min -14
_reflns_limit_k_max 10
_reflns_limit_k_min -10
_reflns_limit_l_max 16
_reflns_limit_l_min 0
_reflns_number_gt 3081
_reflns_number_total 5050
_reflns_threshold_expression I>2.0\s(I)
_oxford_diffrn_Wilson_B_factor 4.23
_oxford_diffrn_Wilson_scale 6.24
_oxford_refine_ls_r_factor_ref 0.0508
_oxford_refine_ls_scale 0.4361(11)
_oxford_reflns_number_all 5050
_oxford_reflns_threshold_expression_ref I>3.0\s(I)
_cod_data_source_file ol400735z_si_001.cif
_cod_data_source_block 19.CHCl3
_cod_depositor_comments
;
The following automatic conversions were performed:

'_symmetry_cell_setting' value 'Monoclinic' changed to 'monoclinic'
according to /home/saulius/struct/CIF-dictionaries/cif_core.dic
dictionary named 'cif_core.dic' version 2.4.2 from
2011-04-26.

'_atom_sites_solution_primary' value 'Direct' changed to
'direct' according to
/home/saulius/struct/CIF-dictionaries/cif_core.dic dictionary named
'cif_core.dic' version 2.4.2 from 2011-04-26.

Automatic conversion script
Id: cif_fix_values 1891 2012-01-12 08:04:46Z andrius 
;
_cod_original_formula_sum 'C21 H26 Cl3 N1 O4'
_cod_database_code 1511956

loop_
_symmetry_equiv_pos_as_xyz
x,y,z
-x,y+1/2,-z

loop_
_atom_site_label
_atom_site_type_symbol
_atom_site_fract_x
_atom_site_fract_y
_atom_site_fract_z
_atom_site_U_iso_or_equiv
_atom_site_occupancy
_atom_site_adp_type
_atom_site_refinement_flags_posn
Cl1 Cl 0.72779(16) 0.3001(2) 0.17756(13) 0.0809 1.0000 Uani .
C2 C 0.8248(5) 0.4016(7) 0.0935(5) 0.0631 1.0000 Uani .
Cl3 Cl 0.9297(2) 0.5089(3) 0.1710(2) 0.1276 1.0000 Uani .
Cl4 Cl 0.8986(3) 0.2705(3) 0.00748(17) 0.1365 1.0000 Uani .
O5 O 0.4652(2) 0.7842(4) 0.2442(2) 0.0318 1.0000 Uani .
C6 C 0.4244(4) 0.7641(5) 0.3524(3) 0.0278 1.0000 Uani .
C7 C 0.4361(4) 0.9221(5) 0.4143(3) 0.0275 1.0000 Uani .
O8 O 0.5608(2) 0.9602(3) 0.4255(2) 0.0335 1.0000 Uani .
C9 C 0.3758(4) 0.9053(5) 0.5228(3) 0.0331 1.0000 Uani .
O10 O 0.4374(2) 0.7941(4) 0.5921(2) 0.0335 1.0000 Uani .
C11 C 0.2490(4) 0.8503(5) 0.5084(3) 0.0296 1.0000 Uani .
N12 N 0.2417(3) 0.6933(4) 0.4515(3) 0.0285 1.0000 Uani .
C13 C 0.2953(4) 0.7041(5) 0.3438(3) 0.0275 1.0000 Uani .
C14 C 0.2920(4) 0.5378(5) 0.2899(3) 0.0346 1.0000 Uani .
O15 O 0.3362(3) 0.4145(4) 0.3616(2) 0.0366 1.0000 Uani .
C16 C 0.1156(4) 0.6415(6) 0.4455(3) 0.0332 1.0000 Uani .
C17 C 0.0633(4) 0.6094(6) 0.5550(3) 0.0316 1.0000 Uani .
C18 C 0.1165(4) 0.5033(6) 0.6265(4) 0.0387 1.0000 Uani .
C19 C 0.0641(5) 0.4708(7) 0.7249(4) 0.0490 1.0000 Uani .
C20 C -0.0421(5) 0.5483(7) 0.7524(4) 0.0476 1.0000 Uani .
C21 C -0.0946(5) 0.6537(6) 0.6815(4) 0.0507 1.0000 Uani .
C22 C -0.0425(4) 0.6846(6) 0.5837(4) 0.0368 1.0000 Uani .
C23 C 0.5835(4) 0.7279(9) 0.2269(4) 0.0601 1.0000 Uani .
C24 C 0.6082(4) 0.7217(6) 0.1084(3) 0.0411 1.0000 Uani .
C25 C 0.6942(4) 0.8196(6) 0.0642(4) 0.0431 1.0000 Uani .
C26 C 0.7216(4) 0.8048(8) -0.0444(4) 0.0537 1.0000 Uani .
C27 C 0.6594(5) 0.7009(7) -0.1079(4) 0.0490 1.0000 Uani .
C28 C 0.5719(5) 0.6052(7) -0.0651(4) 0.0525 1.0000 Uani .
C29 C 0.5469(4) 0.6141(7) 0.0430(4) 0.0498 1.0000 Uani .
H21 H 0.7780 0.4781 0.0493 0.0799 1.0000 Uiso R
H61 H 0.4732 0.6812 0.3906 0.0335 1.0000 Uiso R
H71 H 0.3952 1.0072 0.3710 0.0344 1.0000 Uiso R
H91 H 0.3786 1.0131 0.5582 0.0394 1.0000 Uiso R
H112 H 0.2150 0.8389 0.5801 0.0364 1.0000 Uiso R
H111 H 0.2033 0.9294 0.4684 0.0366 1.0000 Uiso R
H131 H 0.2499 0.7802 0.2988 0.0349 1.0000 Uiso R
H142 H 0.3442 0.5411 0.2269 0.0424 1.0000 Uiso R
H141 H 0.2086 0.5115 0.2666 0.0417 1.0000 Uiso R
H161 H 0.0682 0.7259 0.4084 0.0399 1.0000 Uiso R
H162 H 0.1123 0.5420 0.4047 0.0395 1.0000 Uiso R
H181 H 0.1889 0.4546 0.6089 0.0494 1.0000 Uiso R
H191 H 0.0995 0.3962 0.7721 0.0602 1.0000 Uiso R
H201 H -0.0777 0.5283 0.8181 0.0598 1.0000 Uiso R
H211 H -0.1673 0.7072 0.7000 0.0598 1.0000 Uiso R
H221 H -0.0791 0.7572 0.5348 0.0461 1.0000 Uiso R
H231 H 0.6392 0.8034 0.2624 0.0785 1.0000 Uiso R
H232 H 0.5922 0.6198 0.2588 0.0784 1.0000 Uiso R
H251 H 0.7336 0.8957 0.1061 0.0543 1.0000 Uiso R
H261 H 0.7825 0.8684 -0.0718 0.0669 1.0000 Uiso R
H271 H 0.6755 0.6968 -0.1816 0.0622 1.0000 Uiso R
H281 H 0.5310 0.5311 -0.1091 0.0639 1.0000 Uiso R
H291 H 0.4872 0.5498 0.0703 0.0611 1.0000 Uiso R
H101 H 0.5012 0.8360 0.6084 0.0517 1.0000 Uiso R
H81 H 0.5676 1.0585 0.4350 0.0531 1.0000 Uiso R
H151 H 0.3263 0.4519 0.4236 0.0588 1.0000 Uiso R

loop_
_atom_site_aniso_label
_atom_site_aniso_U_11
_atom_site_aniso_U_22
_atom_site_aniso_U_33
_atom_site_aniso_U_23
_atom_site_aniso_U_13
_atom_site_aniso_U_12
Cl1 0.0904(12) 0.0698(10) 0.0830(11) 0.0269(10) 0.0170(9) 0.0019(9)
C2 0.070(4) 0.065(4) 0.056(4) 0.013(3) 0.019(3) 0.018(3)
Cl3 0.0957(14) 0.0901(15) 0.196(3) 0.0221(17) -0.0393(16) -0.0023(13)
Cl4 0.196(2) 0.128(2) 0.0871(13) 0.0259(14) 0.0529(15) 0.089(2)
O5 0.0303(15) 0.0423(17) 0.0229(14) -0.0002(15) 0.0068(12) 0.0049(15)
C6 0.028(2) 0.034(3) 0.022(2) -0.0018(18) 0.0044(17) 0.0073(19)
C7 0.030(2) 0.024(2) 0.028(2) 0.0038(19) 0.0064(19) -0.0030(19)
O8 0.0318(16) 0.0307(17) 0.0383(18) 0.0007(14) 0.0054(13) -0.0065(14)
C9 0.044(3) 0.023(2) 0.033(2) -0.0029(19) 0.001(2) 0.003(2)
O10 0.0340(15) 0.0340(16) 0.0325(15) 0.0010(15) 0.0001(12) -0.0053(15)
C11 0.030(2) 0.028(2) 0.031(2) -0.0049(18) 0.0076(19) 0.0047(18)
N12 0.0257(18) 0.0294(19) 0.0305(19) -0.0047(16) 0.0037(15) -0.0018(15)
C13 0.028(2) 0.031(2) 0.024(2) -0.0006(19) 0.0074(17) 0.0039(19)
C14 0.033(2) 0.040(3) 0.031(2) -0.003(2) 0.002(2) -0.001(2)
O15 0.0371(17) 0.0333(18) 0.0395(18) -0.0050(15) 0.0026(14) 0.0001(15)
C16 0.028(2) 0.038(3) 0.033(2) -0.002(2) 0.0010(19) 0.003(2)
C17 0.032(2) 0.033(2) 0.030(2) -0.004(2) 0.0016(19) -0.006(2)
C18 0.032(2) 0.047(3) 0.037(3) 0.000(2) 0.000(2) -0.001(2)
C19 0.053(3) 0.055(3) 0.039(3) 0.007(2) -0.011(2) -0.015(3)
C20 0.045(3) 0.059(3) 0.039(3) -0.002(3) 0.007(2) -0.019(3)
C21 0.047(3) 0.044(3) 0.061(3) -0.011(3) 0.020(3) -0.009(3)
C22 0.030(2) 0.034(2) 0.046(3) 0.002(2) 0.009(2) -0.003(2)
C23 0.039(3) 0.115(5) 0.026(2) -0.008(3) 0.008(2) 0.019(3)
C24 0.034(3) 0.064(4) 0.025(2) -0.003(2) 0.008(2) 0.007(2)
C25 0.035(3) 0.045(3) 0.049(3) -0.006(3) -0.010(2) 0.000(2)
C26 0.040(3) 0.069(4) 0.052(3) 0.026(3) 0.008(2) -0.009(3)
C27 0.045(3) 0.074(4) 0.028(2) 0.003(3) 0.014(2) 0.004(3)
C28 0.069(4) 0.052(3) 0.036(3) -0.011(3) 0.002(3) -0.008(3)
C29 0.048(3) 0.066(3) 0.035(3) 0.002(3) 0.010(2) -0.019(3)

loop_
_atom_type_symbol
_atom_type_scat_dispersion_real
_atom_type_scat_dispersion_imag
_atom_type_scat_Cromer_Mann_a1
_atom_type_scat_Cromer_Mann_b1
_atom_type_scat_Cromer_Mann_a2
_atom_type_scat_Cromer_Mann_b2
_atom_type_scat_Cromer_Mann_a3
_atom_type_scat_Cromer_Mann_b3
_atom_type_scat_Cromer_Mann_a4
_atom_type_scat_Cromer_Mann_b4
_atom_type_scat_Cromer_Mann_c
_atom_type_scat_source
C 0.0033 0.0016 2.3100 20.8439 1.0200 10.2075 1.5886 0.5687 0.8650 51.6512 0.2156 'International Tables Vol C 4.2.6.8 and 6.1.1.4'
H 0.0000 0.0000 0.4930 10.5109 0.3229 26.1257 0.1402 3.1424 0.0408 57.7998 0.0030 'International Tables Vol C 4.2.6.8 and 6.1.1.4'
Cl 0.1484 0.1585 11.4604 0.0104 7.1964 1.1662 6.2556 18.5194 1.6455 47.7784 -9.5574 'International Tables Vol C 4.2.6.8 and 6.1.1.4'
N 0.0061 0.0033 12.2126 0.0057 3.1322 9.8933 2.0125 28.9975 1.1663 0.5826 -11.5290 'International Tables Vol C 4.2.6.8 and 6.1.1.4'
O 0.0106 0.0060 3.0485 13.2771 2.2868 5.7011 1.5463 0.3239 0.8670 32.9089 0.2508 'International Tables Vol C 4.2.6.8 and 6.1.1.4'

loop_
_geom_angle_atom_site_label_1
_geom_angle_atom_site_label_2
_geom_angle_atom_site_label_3
_geom_angle
_geom_angle_publ_flag
Cl1 C2 Cl3 109.4(3) yes
Cl1 C2 Cl4 112.1(4) yes
Cl3 C2 Cl4 109.6(3) yes
Cl1 C2 H21 108.5 no
Cl3 C2 H21 109.3 no
Cl4 C2 H21 107.9 no
C6 O5 C23 114.4(3) yes
O5 C6 C7 110.5(3) yes
O5 C6 C13 106.4(3) yes
C7 C6 C13 112.8(3) yes
O5 C6 H61 110.4 no
C7 C6 H61 107.9 no
C13 C6 H61 108.7 no
C6 C7 O8 108.3(3) yes
C6 C7 C9 109.6(3) yes
O8 C7 C9 112.0(3) yes
C6 C7 H71 107.2 no
O8 C7 H71 109.7 no
C9 C7 H71 109.9 no
C7 O8 H81 108.5 no
C7 C9 O10 112.2(3) yes
C7 C9 C11 110.5(3) yes
O10 C9 C11 108.9(3) yes
C7 C9 H91 107.5 no
O10 C9 H91 107.2 no
C11 C9 H91 110.4 no
C9 O10 H101 106.8 no
C9 C11 N12 111.7(3) yes
C9 C11 H112 107.3 no
N12 C11 H112 109.5 no
C9 C11 H111 110.4 no
N12 C11 H111 108.8 no
H112 C11 H111 109.1 no
C11 N12 C13 111.2(3) yes
C11 N12 C16 109.0(3) yes
C13 N12 C16 111.8(3) yes
C6 C13 N12 110.5(3) yes
C6 C13 C14 109.8(3) yes
N12 C13 C14 109.7(3) yes
C6 C13 H131 108.2 no
N12 C13 H131 110.1 no
C14 C13 H131 108.5 no
C13 C14 O15 111.0(3) yes
C13 C14 H142 108.4 no
O15 C14 H142 108.2 no
C13 C14 H141 109.9 no
O15 C14 H141 109.7 no
H142 C14 H141 109.6 no
C14 O15 H151 105.2 no
N12 C16 C17 112.7(3) yes
N12 C16 H161 108.9 no
C17 C16 H161 109.5 no
N12 C16 H162 107.6 no
C17 C16 H162 108.2 no
H161 C16 H162 109.8 no
C16 C17 C18 121.7(4) yes
C16 C17 C22 119.7(4) yes
C18 C17 C22 118.6(4) yes
C17 C18 C19 120.6(4) yes
C17 C18 H181 119.3 no
C19 C18 H181 120.1 no
C18 C19 C20 119.9(5) yes
C18 C19 H191 120.0 no
C20 C19 H191 120.1 no
C19 C20 C21 119.5(5) yes
C19 C20 H201 120.7 no
C21 C20 H201 119.8 no
C20 C21 C22 120.3(5) yes
C20 C21 H211 119.8 no
C22 C21 H211 119.8 no
C17 C22 C21 121.1(5) yes
C17 C22 H221 118.7 no
C21 C22 H221 120.2 no
O5 C23 C24 110.1(4) yes
O5 C23 H231 108.0 no
C24 C23 H231 109.8 no
O5 C23 H232 108.9 no
C24 C23 H232 110.3 no
H231 C23 H232 109.7 no
C23 C24 C25 120.7(5) yes
C23 C24 C29 120.3(5) yes
C25 C24 C29 119.0(4) yes
C24 C25 C26 120.0(4) yes
C24 C25 H251 120.2 no
C26 C25 H251 119.8 no
C25 C26 C27 120.3(5) yes
C25 C26 H261 118.6 no
C27 C26 H261 121.1 no
C26 C27 C28 120.1(4) yes
C26 C27 H271 119.4 no
C28 C27 H271 120.5 no
C27 C28 C29 120.2(5) yes
C27 C28 H281 119.6 no
C29 C28 H281 120.1 no
C28 C29 C24 120.3(5) yes
C28 C29 H291 119.2 no
C24 C29 H291 120.5 no

loop_
_geom_bond_atom_site_label_1
_geom_bond_atom_site_label_2
_geom_bond_distance
_geom_bond_publ_flag
Cl1 C2 1.733(6) yes
C2 Cl3 1.747(7) yes
C2 Cl4 1.739(6) yes
C2 H21 0.983 no
O5 C6 1.437(4) yes
O5 C23 1.420(5) yes
C6 C7 1.520(6) yes
C6 C13 1.527(6) yes
C6 H61 0.992 no
C7 O8 1.433(5) yes
C7 C9 1.524(6) yes
C7 H71 0.993 no
O8 H81 0.823 no
C9 O10 1.430(5) yes
C9 C11 1.496(6) yes
C9 H91 0.993 no
O10 H101 0.815 no
C11 N12 1.478(5) yes
C11 H112 0.980 no
C11 H111 0.962 no
N12 C13 1.479(5) yes
N12 C16 1.473(5) yes
C13 C14 1.528(6) yes
C13 H131 0.978 no
C14 O15 1.437(5) yes
C14 H142 0.984 no
C14 H141 0.995 no
O15 H151 0.841 no
C16 C17 1.514(6) yes
C16 H161 0.986 no
C16 H162 0.966 no
C17 C18 1.378(6) yes
C17 C22 1.387(6) yes
C18 C19 1.392(7) yes
C18 H181 0.932 no
C19 C20 1.394(8) yes
C19 H191 0.935 no
C20 C21 1.365(7) yes
C20 H201 0.930 no
C21 C22 1.382(7) yes
C21 H211 0.955 no
C22 H221 0.943 no
C23 C24 1.505(6) yes
C23 H231 0.982 no
C23 H232 0.981 no
C24 C25 1.377(7) yes
C24 C29 1.380(7) yes
C25 C26 1.396(7) yes
C25 H251 0.924 no
C26 C27 1.352(7) yes
C26 H261 0.928 no
C27 C28 1.370(7) yes
C27 H271 0.939 no
C28 C29 1.380(7) yes
C28 H281 0.936 no
C29 H291 0.922 no

loop_
_geom_hbond_atom_site_label_D
_geom_hbond_atom_site_label_H
_geom_hbond_atom_site_label_A
_geom_hbond_site_symmetry_A
_geom_hbond_angle_DHA
_geom_hbond_distance_DH
_geom_hbond_distance_HA
_geom_hbond_distance_DA
_geom_hbond_publ_flag
O10 H101 O15 2_656 172.97(12) 0.815 1.959 2.770(7) yes
O8 H81 O10 2_656 160.76(11) 0.823 1.974 2.765(7) yes
O15 H151 O8 2_646 134.40(10) 0.841 2.248 2.899(7) yes
O15 H151 N12 . 122.11(12) 0.841 2.235 2.775(7) yes
